data_1541083
loop_
_publ_author_name
'Palkina, K.K.'
'Maksimova, S.I.'
'Tananaev, I.V.'
'Mironova, V.S.'
'Chibiskova, N.T.'

_publ_section_title
;
 The crystal structures of Ln H P2 O6 (H2 O)4 (Ln= Gd, Dy, Ho) and the
 variation in the p-p bond length in the hypophosphate anion for Ln= Nd -
 Yb
;
_journal_name_full 'Zhurnal Neorganicheskoi Khimii'
_journal_page_first 1790
_journal_page_last 1792
_journal_volume 32
_journal_year 1987
_chemical_formula_sum 'H9 Ho O10 P2'
_chemical_name_systematic 'Ho H (P2 O6) (H2 O)4'
_space_group_IT_number 52
_symmetry_space_group_name_Hall '-P 2n 2b'
_symmetry_space_group_name_H-M 'P b n n'
_cell_angle_alpha 90
_cell_angle_beta 90
_cell_angle_gamma 90
_cell_formula_units_Z 4
_cell_length_a 7.187
_cell_length_b 9.84
_cell_length_c 11.514
_cell_volume 814.271
_citation_journal_id_ASTM ZNOKAQ
_cod_data_source_file Palkina_ZNOKAQ_1987_479.cif
_cod_data_source_block H9Ho1O10P2
_cod_original_sg_symbol_Hall '-P 2a 2bc (z,x,y)'
_cod_original_formula_sum 'H9 Ho1 O10 P2'
_cod_database_code 1541083

loop_
_symmetry_equiv_pos_as_xyz
x,y,z
x,-y+1/2,-z
-x+1/2,y,-z+1/2
-x+1/2,-y+1/2,z+1/2
-x,-y,-z
-x,y-1/2,z
x-1/2,-y,z-1/2
x-1/2,y-1/2,-z-1/2

loop_
_atom_site_label
_atom_site_type_symbol
_atom_site_fract_x
_atom_site_fract_y
_atom_site_fract_z
_atom_site_occupancy
_atom_site_U_iso_or_equiv
H1 H+1 0.06 0.43 0.23 1 0.0
O4 O-2 0.6882 0.4015 0.1123 1 0.0
Ho1 Ho+3 0.25 0.73916 0.25 1 0.0
H3 H+1 0.05 0.13 0.08 1 0.0
H4 H+1 0.2 0.35 0.15 1 0.0
O3 O-2 0.058 0.3421 0.2032 1 0.0
P1 P+4 0.417 0.0289 0.0759 1 0.0
O1 O-2 0.955 0.0856 0.3321 1 0.0
O5 O-2 0.9032 0.1288 0.0886 1 0.0
O2 O-2 0.2255 0.1337 0.4672 1 0.0
H2 H+1 0.27 0.25 0 1 0.0
